data_2007136
loop_
_publ_author_name
'Elerman, Yal\;cin'
'Elmali, Ayhan'

_publ_section_title 2-Salicylideneamino-4,5,6,7-tetrahydrobenzo[<i>b</i>]thiophene-3-carbonitrile
_journal_issue 4
_journal_name_full 'Acta Crystallographica Section C'
_journal_page_first 529
_journal_page_last 531
_journal_paper_doi 10.1107/S0108270197013991
_journal_volume 54
_journal_year 1998
_chemical_formula_sum 'C16 H14 N2 O S'
_chemical_formula_weight 282.35
_chemical_name_systematic
;
 ?
;
_space_group_IT_number 61
_symmetry_cell_setting orthorhombic
_symmetry_space_group_name_Hall '-P 2ac 2ab'
_symmetry_space_group_name_H-M 'P b c a'
_audit_creation_method SHELXL
_cell_angle_alpha 90.00
_cell_angle_beta 90.00
_cell_angle_gamma 90.00
_cell_formula_units_Z 8
_cell_length_a 7.424(4)
_cell_length_b 14.303(3)
_cell_length_c 26.510(2)
_cell_measurement_reflns_used 25
_cell_measurement_temperature 293(2)
_cell_measurement_theta_max 17.54
_cell_measurement_theta_min 2.75
_cell_volume 2815.0(16)
_computing_cell_refinement SDP
_computing_data_collection 'SDP (Frenz, 1985)'
_computing_data_reduction SDP
_computing_molecular_graphics 'ORTEPII (Johnson, 1976); PLUTON (Spek, 1991)'
_computing_publication_material SHELXL93
_computing_structure_refinement 'SHELXL93 (Sheldrick, 1993)'
_computing_structure_solution 'SHELXS86 (Sheldrick, 1990)'
_diffrn_ambient_temperature 293(2)
_diffrn_measurement_device 'Enraf-Nonius CAD-4'
_diffrn_measurement_method \q/2\q
_diffrn_radiation_monochromator graphite
_diffrn_radiation_source 'fine-focus sealed tube'
_diffrn_radiation_type MoK\a
_diffrn_radiation_wavelength 0.71069
_diffrn_reflns_av_R_equivalents 0.0361
_diffrn_reflns_av_sigmaI/netI 0.0233
_diffrn_reflns_limit_h_max 8
_diffrn_reflns_limit_h_min 0
_diffrn_reflns_limit_k_max 15
_diffrn_reflns_limit_k_min 0
_diffrn_reflns_limit_l_max 28
_diffrn_reflns_limit_l_min 0
_diffrn_reflns_number 2156
_diffrn_reflns_theta_max 25.63
_diffrn_reflns_theta_min 1.54
_diffrn_standards_decay_% 5.2
_diffrn_standards_interval_time 120
_diffrn_standards_number 3
_exptl_absorpt_coefficient_mu 0.226
_exptl_absorpt_correction_type none
_exptl_crystal_colour yellow
_exptl_crystal_density_diffrn 1.332
_exptl_crystal_density_method 'not measured'
_exptl_crystal_description prismatic
_exptl_crystal_F_000 1184
_exptl_crystal_size_max 0.40
_exptl_crystal_size_mid 0.20
_exptl_crystal_size_min 0.15
_refine_diff_density_max 0.131
_refine_diff_density_min -0.508
_refine_ls_extinction_method none
_refine_ls_goodness_of_fit_all 1.083
_refine_ls_goodness_of_fit_obs 1.238
_refine_ls_hydrogen_treatment 'H atoms: riding with fixed U's '
_refine_ls_matrix_type full
_refine_ls_number_parameters 184
_refine_ls_number_reflns 1809
_refine_ls_number_restraints 0
_refine_ls_restrained_S_all 1.083
_refine_ls_restrained_S_obs 1.238
_refine_ls_R_factor_all 0.0371
_refine_ls_R_factor_obs .0338
_refine_ls_shift/esd_max 0.003
_refine_ls_shift/esd_mean 0.001
_refine_ls_structure_factor_coef Fsqd
_refine_ls_weighting_details 'w=1/[\s^2^(Fo^2^)+(0.0632P)^2^+0.1935P] where P=(Fo^2^+2Fc^2^)/3'
_refine_ls_weighting_scheme calc
_refine_ls_wR_factor_all 0.0902
_refine_ls_wR_factor_obs .0876
_reflns_number_observed 1353
_reflns_number_total 1809
_reflns_observed_criterion >2sigma(I)
_cod_data_source_file ab1510.cif
_cod_data_source_block zer2
_cod_depositor_comments
;
The following automatic conversions were performed:

'_refine_ls_weighting_scheme' value 'calc
w=1/[\s^2^(Fo^2^)+(0.0632P)^2^+0.1935P] where P=(Fo^2^+2Fc^2^)/3' was
changed to 'calc'. New tag '_refine_ls_weighting_details' was
created. The value of the new tag was set to
'w=1/[\s^2^(Fo^2^)+(0.0632P)^2^+0.1935P] where P=(Fo^2^+2Fc^2^)/3'.

Automatic conversion script
Id: cif_fix_values 3143 2015-03-26 13:38:13Z robertas 
;
_cod_database_code 2007136

loop_
_symmetry_equiv_pos_as_xyz
'x, y, z'
'-x+1/2, -y, z+1/2'
'-x, y+1/2, -z+1/2'
'x+1/2, -y+1/2, -z'
'-x, -y, -z'
'x-1/2, y, -z-1/2'
'x, -y-1/2, z-1/2'
'-x-1/2, y-1/2, z'

loop_
_atom_site_aniso_label
_atom_site_aniso_U_11
_atom_site_aniso_U_22
_atom_site_aniso_U_33
_atom_site_aniso_U_12
_atom_site_aniso_U_13
_atom_site_aniso_U_23
S1 .0539(3) .0452(3) .0427(3) .0004(2) -.0001(2) -.0037(2)
O1 .0802(9) .0688(8) .0496(7) -.0105(6) .0020(6) -.0103(6)
N1 .0397(7) .0514(8) .0378(7) .0053(6) .0035(6) .0009(6)
N2 .0741(11) .0665(12) .1079(14) .0025(8) -.0118(9) -.0251(10)
C1 .0387(8) .0617(10) .0452(9) .0076(7) .0019(7) .0021(8)
C2 .0689(11) .0847(14) .0408(9) .0134(10) -.0062(8) -.0071(9)
C3 .0774(12) .098(2) .0431(10) .0220(11) -.0017(9) .0099(11)
C4 .0858(13) .0725(12) .0587(11) .0125(10) .0103(10) .0217(10)
C5 .0680(11) .0605(10) .0554(10) .0080(9) .0053(8) .0097(8)
C6 .0379(8) .0539(9) .0441(9) .0102(6) .0026(6) .0028(7)
C7 .0551(10) .0546(11) .0427(9) .0057(7) -.0014(7) -.0031(7)
C8 .0386(7) .0422(8) .0366(8) .0072(6) -.0009(6) -.0016(6)
C9 .0390(8) .0456(8) .0450(8) .0087(6) .0033(6) -.0051(7)
C10 .0436(8) .0517(9) .0433(8) .0056(7) .0027(6) .0043(7)
C11 .0435(8) .0497(9) .0415(8) .0103(7) .0033(7) -.0021(7)
C12 .0530(10) .0800(12) .0393(9) .0100(8) .0015(7) -.0067(8)
C13 .112(2) .093(2) .0421(11) .0017(13) -.0027(11) .0040(9)
C14 .107(2) .091(2) .0570(11) -.0047(13) .0058(11) .0221(11)
C15 .0725(12) .0625(11) .0585(11) -.0082(9) .0036(9) .0157(8)
C16 .0548(9) .0478(9) .0560(9) .0062(8) -.0032(8) -.0087(8)

loop_
_atom_site_label
_atom_site_fract_x
_atom_site_fract_y
_atom_site_fract_z
_atom_site_U_iso_or_equiv
_atom_site_thermal_displace_type
_atom_site_calc_flag
_atom_site_refinement_flags
_atom_site_occupancy
_atom_site_disorder_group
_atom_site_type_symbol
S1 .23966(5) .17660(3) .309286(14) .0472(2) Uani d . 1 . S
O1 .1410(2) .04699(9) .11946(5) .0662(4) Uani d . 1 . O
H1O .136(3) .0494(15) .1525(10) .079 Uiso d . 1 . H
N1 .1919(2) .10887(9) .21165(5) .0430(3) Uani d . 1 . N
N2 .0156(2) -.12647(13) .23505(8) .0829(6) Uani d . 1 . N
C1 .2006(2) .13229(12) .10410(6) .0486(4) Uani d . 1 . C
C2 .2051(3) .1503(2) .05301(6) .0648(5) Uani d . 1 . C
H2 .1694 .1045 .0302 .078 Uiso calc . 1 . H
C3 .2622(3) .2359(2) .03566(7) .0727(6) Uani d . 1 . C
H3 .2621 .2480 .0012 .087 Uiso calc . 1 . H
C4 .3192(3) .30349(15) .06855(8) .0723(6) Uani d . 1 . C
H4 .3616 .3604 .0564 .087 Uiso calc . 1 . H
C5 .3133(3) .28674(13) .11947(7) .0613(5) Uani d . 1 . C
H5 .3496 .3333 .1418 .074 Uiso calc . 1 . H
C6 .2535(2) .20071(12) .13850(6) .0453(4) Uani d . 1 . C
C7 .2462(2) .18624(13) .19265(6) .0508(5) Uani d . 1 . C
H7 .2819 .2343 .2141 .061 Uiso calc . 1 . H
C8 .1867(2) .09543(10) .26342(5) .0392(3) Uani d . 1 . C
C9 .1356(2) .01267(10) .28513(6) .0432(4) Uani d . 1 . C
C10 .1446(2) .01298(11) .33919(6) .0462(4) Uani d . 1 . C
C11 .1977(2) .09704(11) .35694(6) .0449(4) Uani d . 1 . C
C12 .2169(2) .12096(15) .41176(6) .0575(5) Uani d . 1 . C
H12A .3266 .1566 .4169 .069 Uiso calc . 1 . H
H12B .1159 .1592 .4224 .069 Uiso calc . 1 . H
C13 .2231(4) .0342(2) .44248(7) .0824(7) Uani d . 1 . C
H13A .3429 .0076 .4401 .099 Uiso calc . 1 . H
H13B .2022 .0504 .4775 .099 Uiso calc . 1 . H
C14 .0903(4) -.0376(2) .42724(8) .0849(7) Uani d . 1 . C
H14A -.0300 -.0129 .4324 .102 Uiso calc . 1 . H
H14B .1039 -.0917 .4490 .102 Uiso calc . 1 . H
C15 .1082(3) -.06890(13) .37268(7) .0645(5) Uani d . 1 . C
H15A .2059 -.1136 .3698 .077 Uiso calc . 1 . H
H15B -.0021 -.0995 .3621 .077 Uiso calc . 1 . H
C16 .0716(3) -.06489(12) .25680(6) .0529(4) Uani d . 1 . C

loop_
_atom_type_symbol
_atom_type_description
_atom_type_scat_dispersion_real
_atom_type_scat_dispersion_imag
_atom_type_scat_source
C C 0.0033 0.0016 'International Tables Vol C Tables 4.2.6.8 and 6.1.1.4'
H H 0.0000 0.0000 'International Tables Vol C Tables 4.2.6.8 and 6.1.1.4'
O O 0.0106 0.0060 'International Tables Vol C Tables 4.2.6.8 and 6.1.1.4'
N N 0.0061 0.0033 'International Tables Vol C Tables 4.2.6.8 and 6.1.1.4'
S S 0.1246 0.1234 'International Tables Vol C Tables 4.2.6.8 and 6.1.1.4'

loop_
_geom_angle_atom_site_label_1
_geom_angle_atom_site_label_2
_geom_angle_atom_site_label_3
_geom_angle
_geom_angle_publ_flag
C8 S1 C11 91.77(8) yes
C1 O1 H1O 106.1(15) ?
C7 N1 C8 121.18(13) yes
O1 C1 C2 118.0(2) yes
O1 C1 C6 121.70(15) yes
C2 C1 C6 120.3(2) ?
C3 C2 C1 120.2(2) ?
C3 C2 H2 119.9(2) ?
C1 C2 H2 119.9(2) ?
C4 C3 C2 120.7(2) ?
C4 C3 H3 119.6(2) ?
C2 C3 H3 119.6(2) ?
C3 C4 C5 119.6(2) ?
C3 C4 H4 120.2(2) ?
C5 C4 H4 120.2(2) ?
C4 C5 C6 121.2(2) ?
C4 C5 H5 119.4(2) ?
C6 C5 H5 119.4(2) ?
C1 C6 C5 118.0(2) ?
C1 C6 C7 122.4(2) ?
C5 C6 C7 119.5(2) ?
N1 C7 C6 121.6(2) yes
N1 C7 H7 119.2(2) ?
C6 C7 H7 119.2(2) ?
C9 C8 N1 122.92(13) yes
C9 C8 S1 110.38(10) yes
N1 C8 S1 126.70(11) yes
C8 C9 C16 123.03(14) ?
C8 C9 C10 113.83(13) ?
C16 C9 C10 123.08(14) ?
C11 C10 C9 111.39(13) ?
C11 C10 C15 122.93(14) ?
C9 C10 C15 125.64(14) ?
C10 C11 C12 124.7(2) ?
C10 C11 S1 112.59(12) yes
C12 C11 S1 122.74(13) yes
C13 C12 C11 110.1(2) ?
C13 C12 H12A 109.6(2) ?
C11 C12 H12A 109.64(15) ?
C13 C12 H12B 109.6(2) ?
C11 C12 H12B 109.64(15) ?
H12A C12 H12B 108.2(2) ?
C14 C13 C12 114.2(2) ?
C14 C13 H13A 108.7(2) ?
C12 C13 H13A 108.7(2) ?
C14 C13 H13B 108.7(2) ?
C12 C13 H13B 108.7(2) ?
H13A C13 H13B 107.6(2) ?
C13 C14 C15 113.9(2) ?
C13 C14 H14A 108.8(2) ?
C15 C14 H14A 108.8(2) ?
C13 C14 H14B 108.8(2) ?
C15 C14 H14B 108.8(2) ?
H14A C14 H14B 107.7(2) ?
C10 C15 C14 110.5(2) ?
C10 C15 H15A 109.5(2) ?
C14 C15 H15A 109.5(2) ?
C10 C15 H15B 109.5(2) ?
C14 C15 H15B 109.5(2) ?
H15A C15 H15B 108.1(2) ?
N2 C16 C9 177.8(2) yes

loop_
_geom_bond_atom_site_label_1
_geom_bond_atom_site_label_2
_geom_bond_site_symmetry_2
_geom_bond_distance
_geom_bond_publ_flag
S1 C8 . 1.7265(14) yes
S1 C11 . 1.729(2) yes
O1 C1 . 1.360(2) yes
O1 H1O . .88(2) ?
N1 C7 . 1.281(2) yes
N1 C8 . 1.386(2) yes
N2 C16 . 1.132(2) yes
C1 C2 . 1.379(2) ?
C1 C6 . 1.394(2) ?
C2 C3 . 1.374(3) ?
C2 H2 . .930(2) ?
C3 C4 . 1.369(3) ?
C3 H3 . .930(2) ?
C4 C5 . 1.372(3) ?
C4 H4 . .930(2) ?
C5 C6 . 1.402(3) ?
C5 H5 . .930(2) ?
C6 C7 . 1.452(2) ?
C7 H7 . .930(2) ?
C8 C9 . 1.370(2) ?
C9 C16 . 1.422(2) ?
C9 C10 . 1.435(2) ?
C10 C11 . 1.350(2) ?
C10 C15 . 1.494(2) ?
C11 C12 . 1.500(2) ?
C12 C13 . 1.485(3) ?
C12 H12A . .970(2) ?
C12 H12B . .970(2) ?
C13 C14 . 1.480(4) ?
C13 H13A . .970(3) ?
C13 H13B . .970(2) ?
C14 C15 . 1.520(3) ?
C14 H14A . .970(3) ?
C14 H14B . .970(2) ?
C15 H15A . .970(2) ?
C15 H15B . .970(2) ?

loop_
_geom_torsion_atom_site_label_1
_geom_torsion_atom_site_label_2
_geom_torsion_atom_site_label_3
_geom_torsion_atom_site_label_4
_geom_torsion
O1 C1 C2 C3 179.2(2)
C6 C1 C2 C3 0.1(3)
C1 C2 C3 C4 1.5(3)
C2 C3 C4 C5 -2.3(3)
C3 C4 C5 C6 1.4(3)
O1 C1 C6 C5 179.96(15)
C2 C1 C6 C5 -1.0(2)
O1 C1 C6 C7 -0.9(2)
C2 C1 C6 C7 178.2(2)
C4 C5 C6 C1 0.2(3)
C4 C5 C6 C7 -178.9(2)
C8 N1 C7 C6 179.51(13)
C1 C6 C7 N1 0.6(2)
C5 C6 C7 N1 179.78(15)
C7 N1 C8 C9 -177.63(14)
C7 N1 C8 S1 2.8(2)
C11 S1 C8 C9 1.42(12)
C11 S1 C8 N1 -178.98(13)
N1 C8 C9 C16 -4.4(2)
S1 C8 C9 C16 175.22(13)
N1 C8 C9 C10 178.35(13)
S1 C8 C9 C10 -2.0(2)
C8 C9 C10 C11 1.7(2)
C16 C9 C10 C11 -175.53(15)
C8 C9 C10 C15 -176.0(2)
C16 C9 C10 C15 6.8(2)
C9 C10 C11 C12 178.68(14)
C15 C10 C11 C12 -3.6(3)
C9 C10 C11 S1 -0.6(2)
C15 C10 C11 S1 177.16(13)
C8 S1 C11 C10 -0.47(13)
C8 S1 C11 C12 -179.75(13)
C10 C11 C12 C13 16.8(2)
S1 C11 C12 C13 -164.05(14)
C11 C12 C13 C14 -42.9(2)
C12 C13 C14 C15 58.2(3)
C11 C10 C15 C14 15.1(3)
C9 C10 C15 C14 -167.5(2)
C13 C14 C15 C10 -41.1(3)
C8 C9 C16 N2 -120.(5)
C10 C9 C16 N2 58.(5)

loop_
_cod_related_entry_id
_cod_related_entry_database
_cod_related_entry_code
1 ChemSpider 21209255
